data_7012067
loop_
_publ_author_name
'Sugawara, Ken-ichiro'
'Hikichi, Shiro'
'Akita, Munetaka'

_publ_section_title
;
 Di- and tri-valent chlorochromium complexes bearing
 hydrotris(3,5-diisopropylpyrazolyl)borato ligand (TpiPr2),
 TpiPr2CrCln(L)&#x00A0;(n&#x00A0;= 1, 2) and [TpiPr2Cr(\m-Cl)]2:
 flexible coordination behavior of the TpiPr2 ligand and reduction
 features of Cr(ii) species
;
_journal_issue 23
_journal_name_full 'Journal of the Chemical Society, Dalton Transactions'
_journal_page_first 4514
_journal_paper_doi 10.1039/b207326a
_journal_year 2002
_chemical_formula_moiety 'C34 H54 B Cl Cr N8 '
_chemical_formula_sum 'C34 H54 B Cl Cr N8'
_chemical_formula_weight 673.11
_space_group_IT_number 14
_symmetry_cell_setting monoclinic
_symmetry_Int_Tables_number 14
_symmetry_space_group_name_Hall '-P 2ybc'
_symmetry_space_group_name_H-M 'P 1 21/c 1'
_audit_creation_date 'Thu Jul  4 01:40:28 2002'
_audit_creation_method 'by teXsan'
_cell_angle_alpha 90
_cell_angle_beta 104.60(1)
_cell_angle_gamma 90
_cell_formula_units_Z 4
_cell_length_a 9.838(1)
_cell_length_b 24.305(3)
_cell_length_c 16.502(2)
_cell_measurement_reflns_used 21711
_cell_measurement_temperature 213
_cell_measurement_theta_max 27.5
_cell_measurement_theta_min 2.1
_cell_volume 3818.4(8)
_computing_cell_refinement PROCESS-AUTO
_computing_data_collection PROCESS-AUTO
_computing_data_reduction 'teXsan Ver. 1.11'
_computing_publication_material 'teXsan Ver. 1.11'
_computing_structure_refinement SHELXL97
_computing_structure_solution SHELXS86
_diffrn_detector_area_resol_mean 10.00
_diffrn_measurement_device_type 'Rigaku RAXIS-IV Imaging Plate'
_diffrn_measurement_method \w
_diffrn_radiation_type 'Mo K\a'
_diffrn_radiation_wavelength 0.7107
_diffrn_reflns_av_R_equivalents 0.000
_diffrn_reflns_limit_h_max 11
_diffrn_reflns_limit_h_min 0
_diffrn_reflns_limit_k_max 30
_diffrn_reflns_limit_k_min 0
_diffrn_reflns_limit_l_max 19
_diffrn_reflns_limit_l_min -20
_diffrn_reflns_number 19949
_diffrn_reflns_theta_max 27.48
_exptl_absorpt_coefficient_mu 0.403
_exptl_absorpt_correction_T_max 0.961
_exptl_absorpt_correction_T_min 0.764
_exptl_absorpt_correction_type multi-scan
_exptl_absorpt_process_details '(Higashi, 1995)'
_exptl_crystal_colour unknown
_exptl_crystal_density_diffrn 1.171
_exptl_crystal_density_method 'not measured'
_exptl_crystal_description unknown
_exptl_crystal_size_max 0.100
_exptl_crystal_size_mid 0.100
_exptl_crystal_size_min 0.100
_refine_diff_density_max 0.31
_refine_diff_density_min -0.60
_refine_ls_extinction_coef 0.0000
_refine_ls_extinction_expression Fc^*^=kFc[1+0.001xFc^2^\l^3^/sin(2\q)]^-1/4^
_refine_ls_extinction_method SHELXL
_refine_ls_goodness_of_fit_ref 1.001
_refine_ls_hydrogen_treatment noref
_refine_ls_number_parameters 436
_refine_ls_number_reflns 3830
_refine_ls_R_factor_gt 0.0788
_refine_ls_shift/su_max 0.0000
_refine_ls_structure_factor_coef Fsqd
_refine_ls_weighting_details 'w = 1/[\s^2^(Fo^2^) + (0.1000P)^2^+0.0000P] where P=(Fo^2^+2Fc^2^)/3'
_refine_ls_weighting_scheme calc
_refine_ls_wR_factor_ref 0.2203
_reflns_number_gt 3830
_reflns_number_total 7437
_reflns_threshold_expression >2.0sigma(I)
_cod_data_source_file b207326a.txt
_cod_data_source_block compound1b
_cod_original_cell_volume 3818.6(8)
_cod_original_formula_sum 'C34 H54 B Cl Cr N8 '
_cod_database_code 7012067

loop_
_symmetry_equiv_pos_as_xyz
x,y,z
-x,1/2+y,1/2-z
-x,-y,-z
x,1/2-y,1/2+z

loop_
_atom_site_label
_atom_site_type_symbol
_atom_site_fract_x
_atom_site_fract_y
_atom_site_fract_z
_atom_site_U_iso_or_equiv
_atom_site_adp_type
_atom_site_occupancy
_atom_site_calc_flag
_atom_site_refinement_flags
_atom_site_disorder_assembly
_atom_site_disorder_group
Cr(1) Cr 0.43768(8) 0.67555(3) 0.73560(5) 0.0253(2) Uani 1.00 d . . .
Cl(1) Cl 0.6694(1) 0.69725(6) 0.80851(9) 0.0422(4) Uani 1.00 d . . .
N(11) N 0.3101(4) 0.7486(2) 0.7551(2) 0.0260(9) Uani 1.00 d . . .
N(12) N 0.1752(4) 0.7367(2) 0.7618(2) 0.0242(9) Uani 1.00 d . . .
N(21) N 0.2600(4) 0.6344(2) 0.6641(3) 0.031(1) Uani 1.00 d . . .
N(22) N 0.1332(4) 0.6454(2) 0.6827(3) 0.0285(9) Uani 1.00 d . . .
N(31) N 0.3755(4) 0.6385(2) 0.8368(3) 0.0282(10) Uani 1.00 d . . .
N(32) N 0.2353(4) 0.6461(2) 0.8373(2) 0.0265(9) Uani 1.00 d . . .
N(41) N 0.4669(4) 0.7114(2) 0.6216(3) 0.0281(9) Uani 1.00 d . . .
N(51) N 0.075(2) 0.0436(7) 0.140(1) 0.148(8) Uani 0.50 d P . .
N(52) N -0.032(2) 0.0387(7) 0.297(2) 0.147(8) Uani 0.50 d P . .
C(11) C 0.4564(5) 0.8298(2) 0.7497(3) 0.034(1) Uani 1.00 d . . .
C(12) C 0.5171(7) 0.8654(3) 0.8252(4) 0.058(2) Uani 1.00 d . . .
C(13) C 0.4369(7) 0.8638(3) 0.6707(4) 0.061(2) Uani 1.00 d . . .
C(14) C 0.3223(5) 0.8028(2) 0.7560(3) 0.028(1) Uani 1.00 d . . .
C(15) C 0.1976(6) 0.8271(2) 0.7630(4) 0.038(1) Uani 1.00 d . . .
C(16) C 0.1066(5) 0.7845(2) 0.7672(3) 0.032(1) Uani 1.00 d . . .
C(17) C -0.0418(6) 0.7876(2) 0.7733(4) 0.042(1) Uani 1.00 d . . .
C(18) C -0.0504(7) 0.8144(3) 0.8550(5) 0.081(3) Uani 1.00 d . . .
C(19) C -0.1309(8) 0.8185(4) 0.7004(5) 0.087(3) Uani 1.00 d . . .
C(21) C 0.3487(7) 0.5812(3) 0.5608(4) 0.051(2) Uani 1.00 d . . .
C(22) C 0.3007(9) 0.5730(4) 0.4681(4) 0.095(3) Uani 1.00 d . . .
C(23) C 0.4106(8) 0.5294(4) 0.6033(5) 0.086(3) Uani 1.00 d . . .
C(24) C 0.2327(6) 0.6023(2) 0.5963(3) 0.034(1) Uani 1.00 d . . .
C(25) C 0.0890(6) 0.5930(2) 0.5701(4) 0.040(1) Uani 1.00 d . . .
C(26) C 0.0290(5) 0.6200(2) 0.6261(3) 0.030(1) Uani 1.00 d . . .
C(27) C -0.1233(6) 0.6232(2) 0.6270(4) 0.042(1) Uani 1.00 d . . .
C(28) C -0.2185(7) 0.6167(3) 0.5401(4) 0.070(2) Uani 1.00 d . . .
C(29) C -0.1598(7) 0.5804(3) 0.6851(5) 0.066(2) Uani 1.00 d . . .
C(31) C 0.5850(6) 0.5887(2) 0.9213(4) 0.038(1) Uani 1.00 d . . .
C(32) C 0.6013(8) 0.5414(3) 0.8668(5) 0.081(3) Uani 1.00 d . . .
C(33) C 0.6434(7) 0.5757(3) 1.0140(4) 0.063(2) Uani 1.00 d . . .
C(34) C 0.4344(5) 0.6076(2) 0.9034(3) 0.030(1) Uani 1.00 d . . .
C(35) C 0.3360(5) 0.5954(2) 0.9476(3) 0.032(1) Uani 1.00 d . . .
C(36) C 0.2115(5) 0.6199(2) 0.9057(3) 0.031(1) Uani 1.00 d . . .
C(37) C 0.0733(6) 0.6202(3) 0.9274(4) 0.040(1) Uani 1.00 d . . .
C(38) C 0.0564(9) 0.5692(3) 0.9745(6) 0.103(3) Uani 1.00 d . . .
C(39) C 0.0532(9) 0.6699(3) 0.9758(6) 0.092(3) Uani 1.00 d . . .
C(41) C 0.3554(6) 0.7246(2) 0.5584(4) 0.042(1) Uani 1.00 d . . .
C(42) C 0.3640(7) 0.7452(3) 0.4842(4) 0.049(2) Uani 1.00 d . . .
C(43) C 0.4929(8) 0.7551(3) 0.4715(4) 0.055(2) Uani 1.00 d . . .
C(44) C 0.6090(7) 0.7444(3) 0.5344(4) 0.054(2) Uani 1.00 d . . .
C(45) C 0.5928(6) 0.7228(3) 0.6090(4) 0.044(1) Uani 1.00 d . . .
C(52) C 0.206(1) -0.0005(4) 0.2699(6) 0.096(3) Uani 1.00 d . . .
C(511) C 0.139(2) 0.0231(7) 0.203(2) 0.089(6) Uani 0.50 d P . .
C(512) C 0.072(2) 0.0233(6) 0.287(1) 0.079(5) Uani 0.50 d P . .
B(1) B 0.1341(6) 0.6765(3) 0.7658(4) 0.029(1) Uani 1.00 d . . .
H(1) H 0.0414 0.6743 0.7750 0.0354 Uiso 1.00 calc . . .
H(2) H 0.5225 0.8012 0.7476 0.0358 Uiso 1.00 calc . . .
H(3) H 0.5363 0.8431 0.8748 0.0584 Uiso 1.00 calc . . .
H(4) H 0.4509 0.8936 0.8294 0.0584 Uiso 1.00 calc . . .
H(5) H 0.6026 0.8820 0.8194 0.0584 Uiso 1.00 calc . . .
H(6) H 0.5253 0.8795 0.6682 0.0607 Uiso 1.00 calc . . .
H(7) H 0.3706 0.8928 0.6710 0.0607 Uiso 1.00 calc . . .
H(8) H 0.4022 0.8408 0.6227 0.0607 Uiso 1.00 calc . . .
H(9) H 0.1777 0.8660 0.7645 0.0400 Uiso 1.00 calc . . .
H(10) H -0.0808 0.7509 0.7712 0.0503 Uiso 1.00 calc . . .
H(11) H 0.0057 0.7939 0.9012 0.0810 Uiso 1.00 calc . . .
H(12) H -0.1463 0.8147 0.8585 0.0810 Uiso 1.00 calc . . .
H(13) H -0.0161 0.8514 0.8569 0.0810 Uiso 1.00 calc . . .
H(14) H -0.2270 0.8179 0.7035 0.0865 Uiso 1.00 calc . . .
H(15) H -0.1236 0.8015 0.6491 0.0865 Uiso 1.00 calc . . .
H(16) H -0.0991 0.8559 0.7018 0.0865 Uiso 1.00 calc . . .
H(17) H 0.4207 0.6091 0.5686 0.0516 Uiso 1.00 calc . . .
H(18) H 0.3790 0.5620 0.4470 0.0947 Uiso 1.00 calc . . .
H(19) H 0.2627 0.6068 0.4419 0.0947 Uiso 1.00 calc . . .
H(20) H 0.2298 0.5450 0.4560 0.0947 Uiso 1.00 calc . . .
H(21) H 0.3372 0.5031 0.6017 0.0865 Uiso 1.00 calc . . .
H(22) H 0.4578 0.5372 0.6605 0.0865 Uiso 1.00 calc . . .
H(23) H 0.4766 0.5145 0.5750 0.0865 Uiso 1.00 calc . . .
H(24) H 0.0426 0.5705 0.5234 0.0439 Uiso 1.00 calc . . .
H(25) H -0.1393 0.6579 0.6469 0.0467 Uiso 1.00 calc . . .
H(26) H -0.1968 0.6445 0.5040 0.0697 Uiso 1.00 calc . . .
H(27) H -0.3146 0.6204 0.5424 0.0697 Uiso 1.00 calc . . .
H(28) H -0.2047 0.5810 0.5186 0.0697 Uiso 1.00 calc . . .
H(29) H -0.1441 0.5443 0.6657 0.0663 Uiso 1.00 calc . . .
H(30) H -0.2567 0.5842 0.6855 0.0663 Uiso 1.00 calc . . .
H(31) H -0.1016 0.5857 0.7407 0.0663 Uiso 1.00 calc . . .
H(32) H 0.2645 0.7190 0.5669 0.0508 Uiso 1.00 calc . . .
H(33) H 0.2813 0.7527 0.4415 0.0588 Uiso 1.00 calc . . .
H(34) H 0.5017 0.7693 0.4194 0.0659 Uiso 1.00 calc . . .
H(35) H 0.7001 0.7517 0.5271 0.0652 Uiso 1.00 calc . . .
H(36) H 0.6742 0.7158 0.6528 0.0533 Uiso 1.00 calc . . .
H(37) H 0.6394 0.6181 0.9081 0.0437 Uiso 1.00 calc . . .
H(38) H 0.5586 0.5504 0.8094 0.0809 Uiso 1.00 calc . . .
H(39) H 0.5564 0.5095 0.8825 0.0809 Uiso 1.00 calc . . .
H(40) H 0.6993 0.5339 0.8735 0.0809 Uiso 1.00 calc . . .
H(41) H 0.7429 0.5698 1.0253 0.0631 Uiso 1.00 calc . . .
H(42) H 0.5991 0.5431 1.0280 0.0631 Uiso 1.00 calc . . .
H(43) H 0.6249 0.6059 1.0470 0.0631 Uiso 1.00 calc . . .
H(44) H 0.3530 0.5739 0.9972 0.0356 Uiso 1.00 calc . . .
H(45) H 0.0013 0.6204 0.8761 0.0434 Uiso 1.00 calc . . .
H(46) H -0.0302 0.5712 0.9912 0.1033 Uiso 1.00 calc . . .
H(47) H 0.1335 0.5661 1.0233 0.1033 Uiso 1.00 calc . . .
H(48) H 0.0549 0.5377 0.9392 0.1033 Uiso 1.00 calc . . .
H(49) H 0.1094 0.6667 1.0323 0.0916 Uiso 1.00 calc . . .
H(50) H -0.0440 0.6730 0.9760 0.0916 Uiso 1.00 calc . . .
H(51) H 0.0812 0.7020 0.9503 0.0916 Uiso 1.00 calc . . .

loop_
_atom_site_aniso_label
_atom_site_aniso_U_11
_atom_site_aniso_U_22
_atom_site_aniso_U_33
_atom_site_aniso_U_12
_atom_site_aniso_U_13
_atom_site_aniso_U_23
Cr(1) 0.0246(5) 0.0313(5) 0.0211(4) 0.0001(3) 0.0080(3) 0.0022(4)
Cl(1) 0.0301(8) 0.0607(10) 0.0338(8) -0.0072(6) 0.0041(6) 0.0098(7)
N(11) 0.022(2) 0.031(2) 0.027(2) -0.002(2) 0.009(2) -0.002(2)
N(12) 0.024(2) 0.025(2) 0.025(2) -0.002(2) 0.008(2) -0.002(2)
N(21) 0.028(3) 0.038(3) 0.027(3) 0.002(2) 0.010(2) -0.006(2)
N(22) 0.031(2) 0.034(3) 0.022(2) -0.001(2) 0.010(2) -0.006(2)
N(31) 0.022(2) 0.036(3) 0.027(2) 0.002(2) 0.008(2) 0.000(2)
N(32) 0.017(2) 0.040(3) 0.023(2) 0.000(2) 0.007(2) 0.001(2)
N(41) 0.034(3) 0.031(2) 0.021(2) 0.002(2) 0.009(2) 0.003(2)
N(51) 0.16(2) 0.09(1) 0.16(2) 0.02(1) -0.04(1) 0.02(1)
N(52) 0.15(2) 0.08(1) 0.21(2) 0.02(1) 0.06(2) -0.01(1)
C(11) 0.031(3) 0.032(3) 0.043(3) -0.008(2) 0.015(2) -0.003(3)
C(12) 0.052(4) 0.074(5) 0.048(4) -0.029(3) 0.009(3) -0.005(4)
C(13) 0.061(5) 0.071(5) 0.052(4) -0.020(3) 0.018(3) 0.014(4)
C(14) 0.029(3) 0.029(3) 0.026(3) 0.000(2) 0.005(2) 0.001(2)
C(15) 0.035(3) 0.027(3) 0.053(4) 0.002(2) 0.016(3) -0.001(3)
C(16) 0.028(3) 0.030(3) 0.039(3) 0.004(2) 0.008(2) 0.000(2)
C(17) 0.027(3) 0.037(3) 0.067(4) 0.002(2) 0.019(3) -0.009(3)
C(18) 0.049(5) 0.113(7) 0.093(6) 0.009(4) 0.040(4) -0.016(5)
C(19) 0.039(5) 0.121(8) 0.092(7) 0.018(4) 0.004(4) 0.021(5)
C(21) 0.056(4) 0.044(4) 0.061(4) 0.001(3) 0.029(3) -0.024(3)
C(22) 0.140(8) 0.115(7) 0.043(5) 0.067(6) 0.049(5) 0.012(5)
C(23) 0.078(6) 0.122(8) 0.059(5) 0.058(5) 0.018(4) -0.009(5)
C(24) 0.035(3) 0.036(3) 0.031(3) -0.001(2) 0.008(2) -0.008(2)
C(25) 0.046(4) 0.037(3) 0.035(3) -0.011(3) 0.006(3) -0.015(3)
C(26) 0.023(3) 0.034(3) 0.031(3) -0.004(2) 0.004(2) -0.006(2)
C(27) 0.023(3) 0.058(4) 0.043(4) -0.006(2) 0.006(2) -0.013(3)
C(28) 0.037(4) 0.095(6) 0.066(5) -0.004(4) -0.007(3) -0.022(4)
C(29) 0.048(4) 0.086(6) 0.068(5) -0.018(4) 0.021(3) -0.018(4)
C(31) 0.034(3) 0.043(3) 0.037(3) 0.006(2) 0.010(2) 0.011(3)
C(32) 0.073(6) 0.105(7) 0.059(5) 0.047(5) 0.008(4) -0.011(5)
C(33) 0.049(4) 0.097(6) 0.040(4) 0.013(4) 0.006(3) 0.009(4)
C(34) 0.034(3) 0.034(3) 0.022(3) 0.001(2) 0.006(2) 0.005(2)
C(35) 0.031(3) 0.045(3) 0.021(3) -0.001(2) 0.007(2) 0.008(2)
C(36) 0.033(3) 0.038(3) 0.028(3) -0.008(2) 0.016(2) 0.003(2)
C(37) 0.035(3) 0.059(4) 0.030(3) -0.004(3) 0.015(2) 0.007(3)
C(38) 0.078(6) 0.094(7) 0.168(10) 0.010(5) 0.088(6) 0.059(6)
C(39) 0.075(6) 0.108(7) 0.115(7) -0.003(5) 0.067(5) -0.033(6)
C(41) 0.041(4) 0.045(4) 0.039(4) 0.003(3) 0.007(3) 0.001(3)
C(42) 0.058(4) 0.058(4) 0.027(3) 0.008(3) 0.005(3) 0.015(3)
C(43) 0.092(6) 0.042(4) 0.032(4) 0.010(3) 0.018(3) 0.009(3)
C(44) 0.053(4) 0.071(5) 0.046(4) -0.005(3) 0.027(3) 0.006(3)
C(45) 0.035(3) 0.064(4) 0.036(3) 0.005(3) 0.013(3) 0.012(3)
C(52) 0.125(8) 0.072(6) 0.074(6) 0.012(5) -0.003(6) 0.005(5)
C(511) 0.08(1) 0.040(10) 0.13(2) -0.003(8) -0.01(1) -0.02(1)
C(512) 0.09(1) 0.042(9) 0.10(2) 0.017(8) 0.01(1) -0.008(9)
B(1) 0.024(3) 0.035(3) 0.028(3) -0.001(2) 0.008(2) -0.003(3)

loop_
_atom_type_symbol
_atom_type_description
_atom_type_scat_dispersion_real
_atom_type_scat_dispersion_imag
_atom_type_scat_source
C C 0.003 0.002
;International Tables for Crystallography
(1992, Vol. C, Tables 4.2.6.8 and 6.1.1.4)
;
H H 0.000 0.000
;International Tables for Crystallography
(1992, Vol. C, Table 6.1.1.4)
;
N N 0.006 0.003
;International Tables for Crystallography
(1992, Vol. C, Tables 4.2.6.8 and 6.1.1.4)
;
B B 0.001 0.001
;International Tables for Crystallography
(1992, Vol. C, Tables 4.2.6.8 and 6.1.1.4)
;
Cr Cr 0.321 0.624
;International Tables for Crystallography
(1992, Vol. C, Tables 4.2.6.8 and 6.1.1.4)
;
Cl Cl 0.148 0.159
;International Tables for Crystallography
(1992, Vol. C, Tables 4.2.6.8 and 6.1.1.4)
;

loop_
_geom_angle_atom_site_label_1
_geom_angle_atom_site_label_2
_geom_angle_atom_site_label_3
_geom_angle
_geom_angle_site_symmetry_1
_geom_angle_site_symmetry_2
_geom_angle_site_symmetry_3
_geom_angle_publ_flag
Cl(1) Cr(1) N(11) 104.7(1) . . . yes
Cl(1) Cr(1) N(21) 162.9(1) . . . yes
Cl(1) Cr(1) N(31) 97.3(1) . . . yes
Cl(1) Cr(1) N(41) 91.8(1) . . . yes
N(11) Cr(1) N(21) 92.4(1) . . . yes
N(11) Cr(1) N(31) 86.6(2) . . . yes
N(11) Cr(1) N(41) 90.4(2) . . . yes
N(21) Cr(1) N(31) 82.9(2) . . . yes
N(21) Cr(1) N(41) 88.7(2) . . . yes
N(31) Cr(1) N(41) 170.9(1) . . . yes
Cr(1) N(11) N(12) 115.3(3) . . . yes
Cr(1) N(11) C(14) 137.5(3) . . . yes
N(12) N(11) C(14) 106.9(4) . . . yes
N(11) N(12) C(16) 109.2(4) . . . yes
N(11) N(12) B(1) 118.1(4) . . . yes
C(16) N(12) B(1) 132.6(4) . . . yes
Cr(1) N(21) N(22) 116.9(3) . . . yes
Cr(1) N(21) C(24) 135.5(4) . . . yes
N(22) N(21) C(24) 107.2(4) . . . yes
N(21) N(22) C(26) 109.2(4) . . . yes
N(21) N(22) B(1) 118.8(4) . . . yes
C(26) N(22) B(1) 131.5(5) . . . yes
Cr(1) N(31) N(32) 115.6(3) . . . yes
Cr(1) N(31) C(34) 137.3(4) . . . yes
N(32) N(31) C(34) 107.1(4) . . . yes
N(31) N(32) C(36) 108.6(4) . . . yes
N(31) N(32) B(1) 120.8(4) . . . yes
C(36) N(32) B(1) 130.5(4) . . . yes
Cr(1) N(41) C(41) 120.6(4) . . . yes
Cr(1) N(41) C(45) 123.5(3) . . . yes
C(41) N(41) C(45) 115.9(5) . . . yes
C(12) C(11) C(13) 109.7(5) . . . yes
C(12) C(11) C(14) 111.4(5) . . . yes
C(13) C(11) C(14) 112.0(4) . . . yes
N(11) C(14) C(11) 121.0(5) . . . yes
N(11) C(14) C(15) 110.2(5) . . . yes
C(11) C(14) C(15) 128.8(5) . . . yes
C(14) C(15) C(16) 106.3(5) . . . yes
N(12) C(16) C(15) 107.4(5) . . . yes
N(12) C(16) C(17) 124.1(5) . . . yes
C(15) C(16) C(17) 128.5(5) . . . yes
C(16) C(17) C(18) 110.9(5) . . . yes
C(16) C(17) C(19) 110.8(6) . . . yes
C(18) C(17) C(19) 110.3(6) . . . yes
C(22) C(21) C(23) 110.7(6) . . . yes
C(22) C(21) C(24) 111.7(5) . . . yes
C(23) C(21) C(24) 111.4(6) . . . yes
N(21) C(24) C(21) 121.0(5) . . . yes
N(21) C(24) C(25) 109.3(5) . . . yes
C(21) C(24) C(25) 129.7(5) . . . yes
C(24) C(25) C(26) 106.8(5) . . . yes
N(22) C(26) C(25) 107.5(5) . . . yes
N(22) C(26) C(27) 123.6(5) . . . yes
C(25) C(26) C(27) 128.8(5) . . . yes
C(26) C(27) C(28) 111.4(5) . . . yes
C(26) C(27) C(29) 111.4(5) . . . yes
C(28) C(27) C(29) 109.8(5) . . . yes
C(32) C(31) C(33) 112.0(5) . . . yes
C(32) C(31) C(34) 111.5(5) . . . yes
C(33) C(31) C(34) 111.3(5) . . . yes
N(31) C(34) C(31) 122.3(5) . . . yes
N(31) C(34) C(35) 109.8(4) . . . yes
C(31) C(34) C(35) 127.9(5) . . . yes
C(34) C(35) C(36) 107.1(5) . . . yes
N(32) C(36) C(35) 107.4(5) . . . yes
N(32) C(36) C(37) 123.6(4) . . . yes
C(35) C(36) C(37) 129.0(5) . . . yes
C(36) C(37) C(38) 110.5(5) . . . yes
C(36) C(37) C(39) 112.7(5) . . . yes
C(38) C(37) C(39) 110.2(7) . . . yes
N(41) C(41) C(42) 124.5(6) . . . yes
C(41) C(42) C(43) 118.8(5) . . . yes
C(42) C(43) C(44) 119.1(6) . . . yes
C(43) C(44) C(45) 119.2(7) . . . yes
N(41) C(45) C(44) 122.4(5) . . . yes
C(511) C(52) C(512) 72(1) . . . yes
N(51) C(511) C(52) 177(1) . . . yes
N(51) C(511) C(512) 119(1) . . . yes
C(52) C(511) C(512) 60(1) . . . yes
N(52) C(512) C(52) 176(1) . . . yes
N(52) C(512) C(511) 132(1) . . . yes
C(52) C(512) C(511) 46.6(9) . . . yes
N(12) B(1) N(22) 111.7(4) . . . yes
N(12) B(1) N(32) 111.7(4) . . . yes
N(22) B(1) N(32) 107.5(4) . . . yes

loop_
_geom_bond_atom_site_label_1
_geom_bond_atom_site_label_2
_geom_bond_distance
_geom_bond_site_symmetry_1
_geom_bond_site_symmetry_2
_geom_bond_publ_flag
Cr(1) Cl(1) 2.354(1) . . yes
Cr(1) N(11) 2.243(4) . . yes
Cr(1) N(21) 2.099(4) . . yes
Cr(1) N(31) 2.118(4) . . yes
Cr(1) N(41) 2.158(4) . . yes
N(11) N(12) 1.390(6) . . yes
N(11) C(14) 1.322(7) . . yes
N(12) C(16) 1.356(6) . . yes
N(12) B(1) 1.524(7) . . yes
N(21) N(22) 1.384(6) . . yes
N(21) C(24) 1.335(7) . . yes
N(22) C(26) 1.351(6) . . yes
N(22) B(1) 1.565(7) . . yes
N(31) N(32) 1.393(6) . . yes
N(31) C(34) 1.336(6) . . yes
N(32) C(36) 1.367(7) . . yes
N(32) B(1) 1.529(6) . . yes
N(41) C(41) 1.347(6) . . yes
N(41) C(45) 1.336(8) . . yes
N(51) C(511) 1.18(3) . . yes
N(52) C(512) 1.14(3) . . yes
C(11) C(12) 1.510(8) . . yes
C(11) C(13) 1.515(9) . . yes
C(11) C(14) 1.501(7) . . yes
C(14) C(15) 1.393(8) . . yes
C(15) C(16) 1.384(8) . . yes
C(16) C(17) 1.490(8) . . yes
C(17) C(18) 1.52(1) . . yes
C(17) C(19) 1.500(9) . . yes
C(21) C(22) 1.495(10) . . yes
C(21) C(23) 1.49(1) . . yes
C(21) C(24) 1.500(9) . . yes
C(24) C(25) 1.389(8) . . yes
C(25) C(26) 1.380(8) . . yes
C(26) C(27) 1.504(8) . . yes
C(27) C(28) 1.512(8) . . yes
C(27) C(29) 1.516(10) . . yes
C(31) C(32) 1.492(10) . . yes
C(31) C(33) 1.525(8) . . yes
C(31) C(34) 1.508(7) . . yes
C(34) C(35) 1.383(8) . . yes
C(35) C(36) 1.380(7) . . yes
C(36) C(37) 1.490(8) . . yes
C(37) C(38) 1.49(1) . . yes
C(37) C(39) 1.49(1) . . yes
C(41) C(42) 1.346(9) . . yes
C(42) C(43) 1.36(1) . . yes
C(43) C(44) 1.360(9) . . yes
C(44) C(45) 1.384(10) . . yes
C(52) C(511) 1.27(2) . . yes
C(52) C(512) 1.52(2) . . yes
C(511) C(512) 1.67(3) . . yes
